data_7236609
loop_
_publ_author_name
'Kumar, Dheeraj'
'Imler, Gregory H.'
'Parrish, Damon A.'
'Shreeve, Jean'ne M.'

_publ_section_title
;
 Aminoacetonitrile as precursor for nitrogen rich stable and insensitive
 asymmetric N-methylene-C linked tetrazole-based energetic compounds
;
_journal_issue 32
_journal_name_full 'Journal of Materials Chemistry A'
_journal_page_first 16767
_journal_paper_doi 10.1039/C7TA05394K
_journal_volume 5
_journal_year 2017
_chemical_formula_moiety 'C3 H5 N9'
_chemical_formula_sum 'C3 H5 N9'
_chemical_formula_weight 167.16
_chemical_name_systematic 1-((1H-tetrazol-5-yl)methyl)-1H-tetrazol-5-amine
_space_group_crystal_system triclinic
_space_group_IT_number 2
_space_group_name_Hall '-P 1'
_space_group_name_H-M_alt 'P -1'
_atom_sites_solution_hydrogens mixed
_audit_creation_method SHELXL-2014/7
_audit_update_record
;
2017-06-06 deposited with the CCDC.
2017-07-21 downloaded from the CCDC.
;
_cell_angle_alpha 97.538(9)
_cell_angle_beta 90.277(8)
_cell_angle_gamma 105.359(9)
_cell_formula_units_Z 2
_cell_length_a 4.940(3)
_cell_length_b 5.906(4)
_cell_length_c 12.109(7)
_cell_measurement_reflns_used 1108
_cell_measurement_temperature 150(2)
_cell_measurement_theta_max 25.994
_cell_measurement_theta_min 3.397
_cell_volume 337.4(4)
_computing_cell_refinement 'Bruker APEX3 v2015.5-2 (Bruker, 2015)'
_computing_data_collection 'Bruker APEX3 v2015.5-2 (Bruker, 2015)'
_computing_data_reduction
;
Bruker SAINT v8.34A (Bruker, 2013), Bruker XPREP v2014/2 (Bruker, 2014)
;
_computing_molecular_graphics 'Bruker SHELXTL v2014/7 (Bruker, 2014)'
_computing_publication_material 'Bruker SHELXTL v2014/7 (Bruker, 2014)'
_computing_structure_refinement 'SHELXL-2014/7 (Sheldrick, 2014)'
_computing_structure_solution 'Bruker SHELXTL v2014/7 (Bruker, 2014)'
_diffrn_ambient_temperature 150(2)
_diffrn_measured_fraction_theta_full 0.916
_diffrn_measured_fraction_theta_max 0.904
_diffrn_measurement_device_type 'Bruker SMART APEX II CCD'
_diffrn_measurement_method '\w scans'
_diffrn_radiation_monochromator graphite
_diffrn_radiation_source 'fine focus sealed tube'
_diffrn_radiation_type MoK\a
_diffrn_radiation_wavelength 0.71073
_diffrn_reflns_av_unetI/netI 0.0272
_diffrn_reflns_Laue_measured_fraction_full 0.916
_diffrn_reflns_Laue_measured_fraction_max 0.904
_diffrn_reflns_limit_h_max 6
_diffrn_reflns_limit_h_min -6
_diffrn_reflns_limit_k_max 7
_diffrn_reflns_limit_k_min -7
_diffrn_reflns_limit_l_max 14
_diffrn_reflns_limit_l_min 0
_diffrn_reflns_number 1164
_diffrn_reflns_point_group_measured_fraction_full 0.916
_diffrn_reflns_point_group_measured_fraction_max 0.904
_diffrn_reflns_theta_full 25.242
_diffrn_reflns_theta_max 26.066
_diffrn_reflns_theta_min 1.698
_exptl_absorpt_coefficient_mu 0.127
_exptl_absorpt_correction_T_max 0.745370
_exptl_absorpt_correction_T_min 0.641986
_exptl_absorpt_correction_type multi-scan
_exptl_absorpt_process_details 'TWINABS v2012/1 (Bruker, 2005)'
_exptl_crystal_colour 'clear colorless'
_exptl_crystal_density_diffrn 1.645
_exptl_crystal_description plate
_exptl_crystal_F_000 172
_exptl_crystal_recrystallization_method 'Re-crystallisation from solvent'
_exptl_crystal_size_max 0.200
_exptl_crystal_size_mid 0.150
_exptl_crystal_size_min 0.030
_refine_diff_density_max 0.187
_refine_diff_density_min -0.198
_refine_diff_density_rms 0.040
_refine_ls_extinction_method none
_refine_ls_goodness_of_fit_ref 1.106
_refine_ls_hydrogen_treatment mixed
_refine_ls_matrix_type full
_refine_ls_number_parameters 116
_refine_ls_number_reflns 1164
_refine_ls_number_restraints 2
_refine_ls_restrained_S_all 1.107
_refine_ls_R_factor_all 0.0332
_refine_ls_R_factor_gt 0.0293
_refine_ls_shift/su_max 0.000
_refine_ls_shift/su_mean 0.000
_refine_ls_structure_factor_coef Fsqd
_refine_ls_weighting_details 'w=1/[\s^2^(Fo^2^)+(0.0363P)^2^+0.0778P] where P=(Fo^2^+2Fc^2^)/3'
_refine_ls_weighting_scheme calc
_refine_ls_wR_factor_gt 0.0676
_refine_ls_wR_factor_ref 0.0725
_reflns_Friedel_coverage 0.000
_reflns_number_gt 1105
_reflns_number_total 1164
_reflns_threshold_expression 'I > 2\s(I)'
_cod_data_source_file c7ta05394k2.cif
_cod_data_source_block Compd2
_cod_original_cell_volume 337.5(3)
_cod_database_code 7236609
_shelx_shelxl_version_number 2014/7
_shelx_space_group_comment
;
The symmetry employed for this shelxl refinement is uniquely defined
by the following loop, which should always be used as a source of
symmetry information in preference to the above space-group names.
They are only intended as comments.
;
_shelx_estimated_absorpt_t_min 0.975
_shelx_estimated_absorpt_t_max 0.996

loop_
_space_group_symop_operation_xyz
'x, y, z'
'-x, -y, -z'

loop_
_atom_site_label
_atom_site_type_symbol
_atom_site_fract_x
_atom_site_fract_y
_atom_site_fract_z
_atom_site_U_iso_or_equiv
_atom_site_adp_type
_atom_site_occupancy
_atom_site_site_symmetry_order
_atom_site_calc_flag
_atom_site_refinement_flags_posn
_atom_site_refinement_flags_adp
N1 N 0.7854(4) 0.1848(3) 0.42264(15) 0.0246(4) Uani 1 1 d D .
H1A H 0.923(4) 0.216(4) 0.4751(16) 0.030 Uiso 1 1 d D U
H1B H 0.725(5) 0.296(4) 0.3972(18) 0.030 Uiso 1 1 d D U
C2 C 0.6748(4) -0.0415(4) 0.38286(14) 0.0175(4) Uani 1 1 d . .
N4 N 0.5821(4) -0.4205(3) 0.35092(15) 0.0273(4) Uani 1 1 d . .
N3 N 0.7556(3) -0.2252(3) 0.41150(14) 0.0225(4) Uani 1 1 d . .
N6 N 0.4588(3) -0.1274(3) 0.30678(12) 0.0173(4) Uani 1 1 d . .
N5 N 0.4052(4) -0.3682(3) 0.28695(15) 0.0240(4) Uani 1 1 d . .
C7 C 0.3141(4) -0.0020(4) 0.24090(15) 0.0178(4) Uani 1 1 d . .
H7A H 0.2466 0.1163 0.2909 0.021 Uiso 1 1 calc R U
H7B H 0.1491 -0.1157 0.2000 0.021 Uiso 1 1 calc R U
C8 C 0.5093(4) 0.1204(3) 0.15975(14) 0.0150(4) Uani 1 1 d . .
N9 N 0.4496(3) 0.2559(3) 0.08807(12) 0.0172(4) Uani 1 1 d . .
H9 H 0.2852 0.2838 0.0786 0.021 Uiso 1 1 calc R U
N11 N 0.8748(3) 0.2588(3) 0.07096(14) 0.0218(4) Uani 1 1 d . .
N10 N 0.6813(3) 0.3426(3) 0.03284(13) 0.0208(4) Uani 1 1 d . .
N12 N 0.7741(3) 0.1180(3) 0.15071(13) 0.0201(4) Uani 1 1 d . .

loop_
_atom_site_aniso_label
_atom_site_aniso_U_11
_atom_site_aniso_U_22
_atom_site_aniso_U_33
_atom_site_aniso_U_23
_atom_site_aniso_U_13
_atom_site_aniso_U_12
N1 0.0307(10) 0.0168(10) 0.0284(9) 0.0038(7) -0.0107(8) 0.0097(9)
C2 0.0192(11) 0.0191(10) 0.0168(8) 0.0070(8) 0.0021(7) 0.0074(9)
N4 0.0303(10) 0.0215(10) 0.0327(9) 0.0045(8) -0.0064(8) 0.0114(8)
N3 0.0289(10) 0.0175(9) 0.0247(8) 0.0052(7) -0.0037(7) 0.0112(8)
N6 0.0176(8) 0.0167(8) 0.0195(8) 0.0076(7) 0.0002(6) 0.0057(7)
N5 0.0265(9) 0.0165(9) 0.0306(9) 0.0057(7) -0.0040(7) 0.0073(8)
C7 0.0145(10) 0.0211(11) 0.0220(9) 0.0095(8) 0.0015(7) 0.0088(8)
C8 0.0135(9) 0.0139(10) 0.0184(8) 0.0033(8) -0.0016(7) 0.0048(8)
N9 0.0103(8) 0.0229(10) 0.0216(8) 0.0094(7) 0.0021(6) 0.0072(7)
N11 0.0159(9) 0.0272(10) 0.0264(8) 0.0113(7) 0.0022(7) 0.0091(8)
N10 0.0142(8) 0.0269(10) 0.0252(8) 0.0128(8) 0.0040(6) 0.0076(7)
N12 0.0150(8) 0.0247(10) 0.0241(8) 0.0105(7) 0.0027(7) 0.0080(7)

loop_
_atom_type_symbol
_atom_type_description
_atom_type_scat_dispersion_real
_atom_type_scat_dispersion_imag
_atom_type_scat_source
C C 0.0033 0.0016 'International Tables Vol C Tables 4.2.6.8 and 6.1.1.4'
H H 0.0000 0.0000 'International Tables Vol C Tables 4.2.6.8 and 6.1.1.4'
N N 0.0061 0.0033 'International Tables Vol C Tables 4.2.6.8 and 6.1.1.4'

loop_
_geom_angle_atom_site_label_1
_geom_angle_atom_site_label_2
_geom_angle_atom_site_label_3
_geom_angle
N1 C2 N3 126.09(18)
N1 C2 N6 126.09(17)
N3 C2 N6 107.82(18)
N5 N4 N3 112.51(16)
C2 N3 N4 105.36(16)
C2 N6 N5 108.91(15)
C2 N6 C7 129.91(17)
N5 N6 C7 120.78(15)
N4 N5 N6 105.39(16)
N6 C7 C8 110.07(15)
N12 C8 N9 108.75(16)
N12 C8 C7 124.85(15)
N9 C8 C7 126.36(15)
C8 N9 N10 108.92(14)
N10 N11 N12 111.09(15)
N11 N10 N9 105.95(14)
C8 N12 N11 105.29(14)

loop_
_geom_bond_atom_site_label_1
_geom_bond_atom_site_label_2
_geom_bond_distance
N1 C2 1.326(3)
C2 N3 1.336(2)
C2 N6 1.351(2)
N4 N5 1.288(2)
N4 N3 1.361(3)
N6 N5 1.364(2)
N6 C7 1.458(2)
C7 C8 1.498(3)
C8 N12 1.317(2)
C8 N9 1.336(2)
N9 N10 1.344(2)
N11 N10 1.296(2)
N11 N12 1.367(2)

loop_
_geom_hbond_atom_site_label_D
_geom_hbond_atom_site_label_H
_geom_hbond_atom_site_label_A
_geom_hbond_distance_DH
_geom_hbond_distance_HA
_geom_hbond_distance_DA
_geom_hbond_angle_DHA
_geom_hbond_site_symmetry_A
N1 H1A N3 0.893(16) 2.080(16) 2.962(3) 170(2) 2_756
N1 H1B N4 0.879(16) 2.117(16) 2.994(3) 175(2) 1_565
N9 H9 N11 0.88 1.99 2.851(3) 164.0 1_455

loop_
_geom_torsion_atom_site_label_1
_geom_torsion_atom_site_label_2
_geom_torsion_atom_site_label_3
_geom_torsion_atom_site_label_4
_geom_torsion
N1 C2 N3 N4 179.35(19)
N6 C2 N3 N4 -0.2(2)
N5 N4 N3 C2 0.8(2)
N1 C2 N6 N5 -179.98(19)
N3 C2 N6 N5 -0.5(2)
N1 C2 N6 C7 7.4(3)
N3 C2 N6 C7 -173.04(17)
N3 N4 N5 N6 -1.1(2)
C2 N6 N5 N4 0.9(2)
C7 N6 N5 N4 174.31(16)
C2 N6 C7 C8 66.5(2)
N5 N6 C7 C8 -105.3(2)
N6 C7 C8 N12 -1.1(3)
N6 C7 C8 N9 -178.39(18)
N12 C8 N9 N10 -0.4(2)
C7 C8 N9 N10 177.30(18)
N12 N11 N10 N9 0.0(2)
C8 N9 N10 N11 0.3(2)
N9 C8 N12 N11 0.4(2)
C7 C8 N12 N11 -177.38(17)
N10 N11 N12 C8 -0.2(2)
